data_4075321
loop_
_publ_author_name
'Jerzykiewicz, Lucjan B.'
'Utko, J\'ozef'
'Sobota, Piotr'

_publ_section_title
;
 Structural Characterization of Manganese(II) Compounds with
 Methylalumoxane (MAO) and AlMe2Units
;
_journal_issue 20
_journal_name_full Organometallics
_journal_page_first 4924
_journal_paper_doi 10.1021/om060207m
_journal_volume 25
_journal_year 2006
_chemical_formula_moiety 'C19 H43 Al Cl4 Mn3 O8'
_chemical_formula_sum 'C19 H43 Al Cl4 Mn3 O8'
_chemical_formula_weight 733.13
_chemical_name_systematic
;
 ?
;
_space_group_IT_number 14
_symmetry_cell_setting monoclinic
_symmetry_Int_Tables_number 14
_symmetry_space_group_name_Hall '-P 2yn'
_symmetry_space_group_name_H-M 'P 1 21/n 1'
_atom_sites_solution_hydrogens geom
_atom_sites_solution_primary direct
_atom_sites_solution_secondary difmap
_audit_creation_method SHELXL-97
_cell_angle_alpha 90.00
_cell_angle_beta 91.69(2)
_cell_angle_gamma 90.00
_cell_formula_units_Z 4
_cell_length_a 14.271(4)
_cell_length_b 15.302(5)
_cell_length_c 14.920(5)
_cell_measurement_reflns_used 5362
_cell_measurement_temperature 100(2)
_cell_measurement_theta_max 28
_cell_measurement_theta_min 2
_cell_volume 3256.7(18)
_computing_cell_refinement
;
CrysAlis RED, Oxford Diffraction Ltd.,
Version 1.171.13
;
_computing_data_collection
;
CrysAlis CCD, Oxford Diffraction Ltd.,
Version 1.171.13
;
_computing_data_reduction
;
CrysAlis RED, Oxford Diffraction Ltd.,
Version 1.171.13
;
_computing_molecular_graphics 'SHELXTL-NT V5.1, Bruker AXS 1999'
_computing_publication_material 'SHELXTL-NT V5.1, Bruker AXS 1999'
_computing_structure_refinement 'SHELXTL-NT V5.1, Bruker AXS 1999'
_computing_structure_solution 'SHELXTL-NT V5.1, Bruker AXS 1999'
_diffrn_ambient_temperature 100(2)
_diffrn_measured_fraction_theta_full 0.988
_diffrn_measured_fraction_theta_max 0.988
_diffrn_measurement_device_type 'Kuma KM4CCD kappa-axis diffractometer'
_diffrn_measurement_method \w
_diffrn_radiation_monochromator graphite
_diffrn_radiation_source 'fine-focus sealed tube'
_diffrn_radiation_type MoK\a
_diffrn_radiation_wavelength 0.71073
_diffrn_reflns_av_R_equivalents 0.0541
_diffrn_reflns_av_sigmaI/netI 0.0614
_diffrn_reflns_limit_h_max 18
_diffrn_reflns_limit_h_min -18
_diffrn_reflns_limit_k_max 14
_diffrn_reflns_limit_k_min -19
_diffrn_reflns_limit_l_max 19
_diffrn_reflns_limit_l_min -18
_diffrn_reflns_number 21678
_diffrn_reflns_theta_full 27.00
_diffrn_reflns_theta_max 27.00
_diffrn_reflns_theta_min 2.99
_exptl_absorpt_coefficient_mu 1.536
_exptl_absorpt_correction_T_max 0.910
_exptl_absorpt_correction_T_min 0.687
_exptl_absorpt_correction_type analytical
_exptl_absorpt_process_details
;
CrysAlis RED, Oxford Diffraction Ltd.,
Version 1.171.13 beta
;
_exptl_crystal_colour colorless
_exptl_crystal_density_diffrn 1.495
_exptl_crystal_density_method 'not measured'
_exptl_crystal_description block
_exptl_crystal_F_000 1508
_exptl_crystal_size_max 0.293
_exptl_crystal_size_mid 0.264
_exptl_crystal_size_min 0.200
_refine_diff_density_max 0.670
_refine_diff_density_min -0.668
_refine_diff_density_rms 0.102
_refine_ls_extinction_method none
_refine_ls_goodness_of_fit_ref 1.012
_refine_ls_hydrogen_treatment constr
_refine_ls_matrix_type full
_refine_ls_number_parameters 321
_refine_ls_number_reflns 7023
_refine_ls_number_restraints 0
_refine_ls_restrained_S_all 1.012
_refine_ls_R_factor_all 0.0680
_refine_ls_R_factor_gt 0.0442
_refine_ls_shift/su_max 0.001
_refine_ls_shift/su_mean 0.000
_refine_ls_structure_factor_coef Fsqd
_refine_ls_weighting_details 'calc w=1/[\s^2^(Fo^2^)+(0.0548P)^2^+0.0000P] where P=(Fo^2^+2Fc^2^)/3'
_refine_ls_weighting_scheme calc
_refine_ls_wR_factor_gt 0.0968
_refine_ls_wR_factor_ref 0.1027
_reflns_number_gt 5119
_reflns_number_total 7023
_reflns_threshold_expression >2sigma(I)
_cod_data_source_file om060207msi20060303_085112.cif
_cod_data_source_block compound2_CCDC299461_lbj58a
_cod_depositor_comments
;
The following automatic conversions were performed:

'_symmetry_cell_setting' value 'Monoclinic' changed to 'monoclinic'
according to /home/saulius/struct/CIF-dictionaries/cif_core.dic
dictionary named 'cif_core.dic' version 2.4.1 from 2010-06-29.

Automatic conversion script
Id: cif_fix_values 1715 2011-07-08 13:25:40Z adriana 
;
_cod_original_sg_symbol_H-M 'P 21/n'
_cod_database_code 4075321

loop_
_symmetry_equiv_pos_as_xyz
'x, y, z'
'-x+1/2, y+1/2, -z+1/2'
'-x, -y, -z'
'x-1/2, -y-1/2, z-1/2'

loop_
_atom_site_label
_atom_site_type_symbol
_atom_site_fract_x
_atom_site_fract_y
_atom_site_fract_z
_atom_site_U_iso_or_equiv
_atom_site_adp_type
_atom_site_occupancy
_atom_site_symmetry_multiplicity
_atom_site_calc_flag
_atom_site_refinement_flags
Mn1 Mn 0.87589(3) 0.23282(3) 0.63328(3) 0.01917(13) Uani 1 1 d .
Mn2 Mn 0.66766(3) 0.21145(3) 0.73240(3) 0.01504(12) Uani 1 1 d .
Mn3 Mn 0.67340(3) 0.20093(3) 0.51343(3) 0.01444(12) Uani 1 1 d .
Cl1 Cl 0.84377(5) 0.17036(5) 0.48255(5) 0.02251(18) Uani 1 1 d .
Cl2 Cl 0.83106(5) 0.17563(6) 0.78287(5) 0.02452(19) Uani 1 1 d .
Cl3 Cl 0.65517(6) 0.08387(5) 0.62776(5) 0.02032(18) Uani 1 1 d .
Cl4 Cl 0.96634(6) 0.35852(6) 0.61670(6) 0.0318(2) Uani 1 1 d .
Al1 Al 0.45453(6) 0.27529(6) 0.61466(6) 0.0170(2) Uani 1 1 d .
O10 O 0.68921(16) 0.35080(14) 0.78545(14) 0.0215(5) Uani 1 1 d .
O11 O 0.73112(14) 0.27933(12) 0.62267(13) 0.0148(4) Uani 1 1 d .
O20 O 0.60705(15) 0.17160(14) 0.86134(14) 0.0196(5) Uani 1 1 d .
O21 O 0.52276(14) 0.24397(14) 0.71295(14) 0.0174(5) Uani 1 1 d .
O30 O 0.66431(16) 0.31094(13) 0.41293(15) 0.0233(5) Uani 1 1 d .
O31 O 0.53444(14) 0.25312(14) 0.52580(13) 0.0173(5) Uani 1 1 d .
O40 O 0.99478(15) 0.14190(15) 0.64939(16) 0.0262(5) Uani 1 1 d .
O50 O 0.63127(16) 0.11933(14) 0.39885(14) 0.0222(5) Uani 1 1 d .
C1 C 0.4264(3) 0.4014(2) 0.6182(2) 0.0324(9) Uani 1 1 d .
H1A H 0.4829 0.4336 0.6375 0.049 Uiso 1 1 calc R
H1B H 0.3766 0.4121 0.6607 0.049 Uiso 1 1 calc R
H1C H 0.4058 0.4212 0.5584 0.049 Uiso 1 1 calc R
C2 C 0.3401(2) 0.2036(2) 0.6016(3) 0.0318(9) Uani 1 1 d .
H2A H 0.3567 0.1449 0.5812 0.048 Uiso 1 1 calc R
H2B H 0.2969 0.2307 0.5576 0.048 Uiso 1 1 calc R
H2C H 0.3098 0.1995 0.6596 0.048 Uiso 1 1 calc R
C31 C 0.5035(2) 0.2831(2) 0.4384(2) 0.0255(8) Uani 1 1 d .
H31A H 0.4407 0.3102 0.4420 0.031 Uiso 1 1 calc R
H31B H 0.4988 0.2331 0.3965 0.031 Uiso 1 1 calc R
C32 C 0.5723(2) 0.3491(2) 0.4045(2) 0.0274(8) Uani 1 1 d .
H32A H 0.5573 0.3635 0.3410 0.033 Uiso 1 1 calc R
H32B H 0.5695 0.4035 0.4402 0.033 Uiso 1 1 calc R
C33 C 0.7361(3) 0.3664(2) 0.3801(3) 0.0361(9) Uani 1 1 d .
H33A H 0.7286 0.3719 0.3148 0.054 Uiso 1 1 calc R
H33B H 0.7977 0.3411 0.3952 0.054 Uiso 1 1 calc R
H33C H 0.7313 0.4243 0.4077 0.054 Uiso 1 1 calc R
C11 C 0.7145(2) 0.37155(19) 0.6300(2) 0.0193(7) Uani 1 1 d .
H11A H 0.6475 0.3840 0.6165 0.023 Uiso 1 1 calc R
H11B H 0.7522 0.4031 0.5858 0.023 Uiso 1 1 calc R
C12 C 0.7403(2) 0.4034(2) 0.7229(2) 0.0213(7) Uani 1 1 d .
H12A H 0.8086 0.3972 0.7347 0.026 Uiso 1 1 calc R
H12B H 0.7233 0.4657 0.7292 0.026 Uiso 1 1 calc R
C13 C 0.7222(3) 0.3657(2) 0.8765(2) 0.0286(8) Uani 1 1 d .
H13A H 0.7147 0.4276 0.8916 0.043 Uiso 1 1 calc R
H13B H 0.7885 0.3496 0.8825 0.043 Uiso 1 1 calc R
H13C H 0.6856 0.3300 0.9174 0.043 Uiso 1 1 calc R
C21 C 0.4827(2) 0.2566(2) 0.7989(2) 0.0217(7) Uani 1 1 d .
H21A H 0.4138 0.2628 0.7918 0.026 Uiso 1 1 calc R
H21B H 0.5079 0.3108 0.8267 0.026 Uiso 1 1 calc R
C22 C 0.5058(2) 0.1797(2) 0.8584(2) 0.0216(7) Uani 1 1 d .
H22A H 0.4823 0.1895 0.9193 0.026 Uiso 1 1 calc R
H22B H 0.4766 0.1258 0.8336 0.026 Uiso 1 1 calc R
C23 C 0.6392(3) 0.1008(2) 0.9180(3) 0.0359(9) Uani 1 1 d .
H23A H 0.6187 0.1107 0.9793 0.054 Uiso 1 1 calc R
H23B H 0.7078 0.0980 0.9179 0.054 Uiso 1 1 calc R
H23C H 0.6129 0.0456 0.8953 0.054 Uiso 1 1 calc R
C51 C 0.5671(3) 0.0454(2) 0.4039(2) 0.0299(8) Uani 1 1 d .
H51A H 0.5056 0.0646 0.4257 0.036 Uiso 1 1 calc R
H51B H 0.5929 0.0002 0.4451 0.036 Uiso 1 1 calc R
C52 C 0.5570(2) 0.0099(2) 0.3095(2) 0.0293(8) Uani 1 1 d .
H52A H 0.5021 0.0358 0.2772 0.035 Uiso 1 1 calc R
H52B H 0.5506 -0.0545 0.3096 0.035 Uiso 1 1 calc R
C53 C 0.6486(3) 0.0381(2) 0.2675(2) 0.0297(8) Uani 1 1 d .
H53A H 0.7004 -0.0024 0.2839 0.036 Uiso 1 1 calc R
H53B H 0.6418 0.0414 0.2013 0.036 Uiso 1 1 calc R
C54 C 0.6645(3) 0.1269(2) 0.3079(2) 0.0281(8) Uani 1 1 d .
H54A H 0.7319 0.1424 0.3084 0.034 Uiso 1 1 calc R
H54B H 0.6287 0.1721 0.2739 0.034 Uiso 1 1 calc R
C41 C 0.9828(2) 0.0496(2) 0.6674(2) 0.0273(8) Uani 1 1 d .
H41A H 0.9358 0.0236 0.6252 0.033 Uiso 1 1 calc R
H41B H 0.9624 0.0402 0.7295 0.033 Uiso 1 1 calc R
C42 C 1.0783(3) 0.0104(2) 0.6543(3) 0.0419(11) Uani 1 1 d .
H42A H 1.1180 0.0155 0.7095 0.050 Uiso 1 1 calc R
H42B H 1.0733 -0.0519 0.6370 0.050 Uiso 1 1 calc R
C43 C 1.1172(3) 0.0639(2) 0.5799(3) 0.0370(9) Uani 1 1 d .
H43A H 1.1866 0.0649 0.5836 0.044 Uiso 1 1 calc R
H43B H 1.0966 0.0407 0.5206 0.044 Uiso 1 1 calc R
C44 C 1.0776(3) 0.1526(2) 0.5953(3) 0.0394(10) Uani 1 1 d .
H44A H 1.1245 0.1899 0.6271 0.047 Uiso 1 1 calc R
H44B H 1.0603 0.1806 0.5373 0.047 Uiso 1 1 calc R

loop_
_atom_site_aniso_label
_atom_site_aniso_U_11
_atom_site_aniso_U_22
_atom_site_aniso_U_33
_atom_site_aniso_U_23
_atom_site_aniso_U_13
_atom_site_aniso_U_12
Mn1 0.0122(2) 0.0294(3) 0.0159(3) 0.0004(2) 0.00012(19) 0.0007(2)
Mn2 0.0119(2) 0.0216(2) 0.0115(2) -0.00017(19) -0.00070(18) 0.00055(19)
Mn3 0.0145(2) 0.0167(2) 0.0120(2) -0.00029(18) -0.00115(19) 0.00032(19)
Cl1 0.0171(4) 0.0306(4) 0.0200(4) -0.0065(3) 0.0028(3) 0.0024(3)
Cl2 0.0140(4) 0.0443(5) 0.0151(4) 0.0039(3) -0.0020(3) 0.0033(4)
Cl3 0.0271(4) 0.0169(4) 0.0168(4) 0.0007(3) -0.0016(3) -0.0001(3)
Cl4 0.0261(5) 0.0351(5) 0.0343(5) -0.0059(4) 0.0040(4) -0.0069(4)
Al1 0.0127(5) 0.0217(5) 0.0164(5) 0.0006(4) -0.0015(4) 0.0023(4)
O10 0.0231(12) 0.0271(12) 0.0145(12) -0.0055(9) 0.0012(10) -0.0049(10)
O11 0.0110(11) 0.0173(11) 0.0160(11) -0.0012(9) -0.0012(9) 0.0011(8)
O20 0.0172(12) 0.0246(11) 0.0169(12) 0.0041(9) 0.0000(9) 0.0024(9)
O21 0.0122(11) 0.0285(12) 0.0116(11) 0.0001(9) 0.0019(9) 0.0044(9)
O30 0.0228(13) 0.0224(12) 0.0248(13) 0.0059(9) 0.0027(10) 0.0014(10)
O31 0.0130(11) 0.0269(12) 0.0119(11) 0.0027(9) -0.0025(9) 0.0044(9)
O40 0.0159(12) 0.0302(13) 0.0328(14) 0.0089(10) 0.0060(10) 0.0021(10)
O50 0.0250(13) 0.0256(12) 0.0160(12) -0.0031(9) 0.0007(10) -0.0088(10)
C1 0.036(2) 0.032(2) 0.029(2) -0.0023(16) -0.0069(17) 0.0101(17)
C2 0.0203(19) 0.044(2) 0.031(2) 0.0030(17) -0.0033(16) -0.0061(17)
C31 0.0209(18) 0.038(2) 0.0170(18) 0.0022(15) -0.0042(14) 0.0096(15)
C32 0.027(2) 0.034(2) 0.0208(19) 0.0083(15) 0.0011(15) 0.0086(16)
C33 0.033(2) 0.034(2) 0.042(2) 0.0131(18) 0.0156(19) -0.0033(17)
C11 0.0159(17) 0.0163(15) 0.0256(18) 0.0015(13) 0.0014(14) -0.0009(13)
C12 0.0190(17) 0.0266(17) 0.0186(17) -0.0041(13) 0.0044(14) -0.0057(14)
C13 0.034(2) 0.037(2) 0.0147(17) -0.0110(15) 0.0006(15) -0.0100(17)
C21 0.0155(17) 0.0311(18) 0.0187(17) -0.0029(14) 0.0052(14) 0.0037(14)
C22 0.0155(17) 0.0302(18) 0.0194(17) -0.0028(14) 0.0043(14) -0.0018(14)
C23 0.034(2) 0.040(2) 0.034(2) 0.0167(17) 0.0068(18) 0.0113(18)
C51 0.035(2) 0.0268(18) 0.028(2) -0.0023(15) 0.0035(16) -0.0113(16)
C52 0.033(2) 0.0271(18) 0.028(2) -0.0019(15) -0.0076(16) -0.0053(16)
C53 0.031(2) 0.037(2) 0.0209(18) -0.0082(16) -0.0018(15) 0.0043(16)
C54 0.030(2) 0.040(2) 0.0143(17) -0.0050(15) 0.0017(15) -0.0087(16)
C41 0.029(2) 0.0286(18) 0.024(2) 0.0024(15) 0.0019(16) -0.0094(16)
C42 0.056(3) 0.028(2) 0.043(2) 0.0043(17) 0.023(2) 0.0114(19)
C43 0.036(2) 0.033(2) 0.042(2) -0.0023(18) 0.0149(19) -0.0033(17)
C44 0.019(2) 0.041(2) 0.059(3) 0.016(2) 0.0180(19) 0.0058(17)

loop_
_atom_type_symbol
_atom_type_description
_atom_type_scat_dispersion_real
_atom_type_scat_dispersion_imag
_atom_type_scat_source
C C 0.0033 0.0016 'International Tables Vol C Tables 4.2.6.8 and 6.1.1.4'
H H 0.0000 0.0000 'International Tables Vol C Tables 4.2.6.8 and 6.1.1.4'
O O 0.0106 0.0060 'International Tables Vol C Tables 4.2.6.8 and 6.1.1.4'
Al Al 0.0645 0.0514 'International Tables Vol C Tables 4.2.6.8 and 6.1.1.4'
Cl Cl 0.1484 0.1585 'International Tables Vol C Tables 4.2.6.8 and 6.1.1.4'
Mn Mn 0.3368 0.7283 'International Tables Vol C Tables 4.2.6.8 and 6.1.1.4'

loop_
_geom_angle_atom_site_label_1
_geom_angle_atom_site_label_2
_geom_angle_atom_site_label_3
_geom_angle
O11 Mn1 O40 159.55(8)
O11 Mn1 Cl4 104.39(6)
O40 Mn1 Cl4 96.06(7)
O11 Mn1 Cl1 84.87(6)
O40 Mn1 Cl1 88.66(7)
Cl4 Mn1 Cl1 108.08(4)
O11 Mn1 Cl2 84.97(6)
O40 Mn1 Cl2 84.14(6)
Cl4 Mn1 Cl2 122.72(4)
Cl1 Mn1 Cl2 129.15(4)
O21 Mn2 O11 102.16(8)
O21 Mn2 O20 77.37(8)
O11 Mn2 O20 166.53(8)
O21 Mn2 O10 87.12(8)
O11 Mn2 O10 76.08(8)
O20 Mn2 O10 90.46(8)
O21 Mn2 Cl2 170.20(6)
O11 Mn2 Cl2 85.71(6)
O20 Mn2 Cl2 93.60(6)
O10 Mn2 Cl2 89.16(6)
O21 Mn2 Cl3 92.64(6)
O11 Mn2 Cl3 85.76(6)
O20 Mn2 Cl3 107.71(6)
O10 Mn2 Cl3 161.34(6)
Cl2 Mn2 Cl3 93.77(3)
O31 Mn3 O11 93.49(8)
O31 Mn3 O50 92.64(8)
O11 Mn3 O50 173.61(8)
O31 Mn3 O30 75.22(8)
O11 Mn3 O30 95.74(8)
O50 Mn3 O30 84.11(9)
O31 Mn3 Cl3 95.34(6)
O11 Mn3 Cl3 85.88(6)
O50 Mn3 Cl3 95.32(6)
O30 Mn3 Cl3 170.48(6)
O31 Mn3 Cl1 167.73(6)
O11 Mn3 Cl1 83.88(6)
O50 Mn3 Cl1 89.75(7)
O30 Mn3 Cl1 93.08(6)
Cl3 Mn3 Cl1 96.43(3)
Mn1 Cl1 Mn3 85.20(3)
Mn2 Cl2 Mn1 85.12(3)
Mn3 Cl3 Mn2 81.92(4)
O21 Al1 O31 102.11(10)
O21 Al1 C1 110.11(13)
O31 Al1 C1 109.69(14)
O21 Al1 C2 111.01(14)
O31 Al1 C2 111.22(14)
C1 Al1 C2 112.25(16)
C13 O10 C12 111.3(2)
C13 O10 Mn2 120.57(19)
C12 O10 Mn2 111.09(17)
C11 O11 Mn2 109.93(17)
C11 O11 Mn3 122.82(17)
Mn2 O11 Mn3 98.36(8)
C11 O11 Mn1 118.16(17)
Mn2 O11 Mn1 101.83(8)
Mn3 O11 Mn1 102.22(8)
C23 O20 C22 112.5(2)
C23 O20 Mn2 126.2(2)
C22 O20 Mn2 111.34(18)
C21 O21 Al1 118.20(18)
C21 O21 Mn2 108.65(17)
Al1 O21 Mn2 132.05(11)
C33 O30 C32 113.0(2)
C33 O30 Mn3 130.1(2)
C32 O30 Mn3 113.30(18)
C31 O31 Al1 114.91(19)
C31 O31 Mn3 107.46(18)
Al1 O31 Mn3 137.43(11)
C41 O40 C44 108.3(3)
C41 O40 Mn1 122.79(19)
C44 O40 Mn1 120.2(2)
C54 O50 C51 109.4(2)
C54 O50 Mn3 126.40(18)
C51 O50 Mn3 124.14(18)
Al1 C1 H1A 109.5
Al1 C1 H1B 109.5
H1A C1 H1B 109.5
Al1 C1 H1C 109.5
H1A C1 H1C 109.5
H1B C1 H1C 109.5
Al1 C2 H2A 109.5
Al1 C2 H2B 109.5
H2A C2 H2B 109.5
Al1 C2 H2C 109.5
H2A C2 H2C 109.5
H2B C2 H2C 109.5
O31 C31 C32 109.4(3)
O31 C31 H31A 109.8
C32 C31 H31A 109.8
O31 C31 H31B 109.8
C32 C31 H31B 109.8
H31A C31 H31B 108.2
O30 C32 C31 107.5(3)
O30 C32 H32A 110.2
C31 C32 H32A 110.2
O30 C32 H32B 110.2
C31 C32 H32B 110.2
H32A C32 H32B 108.5
O30 C33 H33A 109.5
O30 C33 H33B 109.5
H33A C33 H33B 109.5
O30 C33 H33C 109.5
H33A C33 H33C 109.5
H33B C33 H33C 109.5
O11 C11 C12 110.6(3)
O11 C11 H11A 109.5
C12 C11 H11A 109.5
O11 C11 H11B 109.5
C12 C11 H11B 109.5
H11A C11 H11B 108.1
O10 C12 C11 107.5(2)
O10 C12 H12A 110.2
C11 C12 H12A 110.2
O10 C12 H12B 110.2
C11 C12 H12B 110.2
H12A C12 H12B 108.5
O10 C13 H13A 109.5
O10 C13 H13B 109.5
H13A C13 H13B 109.5
O10 C13 H13C 109.5
H13A C13 H13C 109.5
H13B C13 H13C 109.5
O21 C21 C22 109.6(2)
O21 C21 H21A 109.7
C22 C21 H21A 109.7
O21 C21 H21B 109.7
C22 C21 H21B 109.7
H21A C21 H21B 108.2
O20 C22 C21 106.6(2)
O20 C22 H22A 110.4
C21 C22 H22A 110.4
O20 C22 H22B 110.4
C21 C22 H22B 110.4
H22A C22 H22B 108.6
O20 C23 H23A 109.5
O20 C23 H23B 109.5
H23A C23 H23B 109.5
O20 C23 H23C 109.5
H23A C23 H23C 109.5
H23B C23 H23C 109.5
O50 C51 C52 105.9(3)
O50 C51 H51A 110.6
C52 C51 H51A 110.6
O50 C51 H51B 110.6
C52 C51 H51B 110.6
H51A C51 H51B 108.7
C51 C52 C53 102.8(3)
C51 C52 H52A 111.2
C53 C52 H52A 111.2
C51 C52 H52B 111.2
C53 C52 H52B 111.2
H52A C52 H52B 109.1
C54 C53 C52 102.2(3)
C54 C53 H53A 111.3
C52 C53 H53A 111.3
C54 C53 H53B 111.3
C52 C53 H53B 111.3
H53A C53 H53B 109.2
O50 C54 C53 104.6(3)
O50 C54 H54A 110.8
C53 C54 H54A 110.8
O50 C54 H54B 110.8
C53 C54 H54B 110.8
H54A C54 H54B 108.9
O40 C41 C42 104.6(3)
O40 C41 H41A 110.8
C42 C41 H41A 110.8
O40 C41 H41B 110.8
C42 C41 H41B 110.8
H41A C41 H41B 108.9
C43 C42 C41 103.6(3)
C43 C42 H42A 111.0
C41 C42 H42A 111.0
C43 C42 H42B 111.0
C41 C42 H42B 111.0
H42A C42 H42B 109.0
C44 C43 C42 103.4(3)
C44 C43 H43A 111.1
C42 C43 H43A 111.1
C44 C43 H43B 111.1
C42 C43 H43B 111.1
H43A C43 H43B 109.0
O40 C44 C43 107.4(3)
O40 C44 H44A 110.2
C43 C44 H44A 110.2
O40 C44 H44B 110.2
C43 C44 H44B 110.2
H44A C44 H44B 108.5

loop_
_geom_bond_atom_site_label_1
_geom_bond_atom_site_label_2
_geom_bond_distance
Mn1 O11 2.186(2)
Mn1 O40 2.202(2)
Mn1 Cl4 2.334(2)
Mn1 Cl1 2.474(2)
Mn1 Cl2 2.498(2)
Mn2 O21 2.138(2)
Mn2 O11 2.160(2)
Mn2 O20 2.218(2)
Mn2 O10 2.292(2)
Mn2 Cl2 2.490(2)
Mn2 Cl3 2.503(2)
Mn3 O31 2.151(2)
Mn3 O11 2.167(2)
Mn3 O50 2.187(2)
Mn3 O30 2.255(2)
Mn3 Cl3 2.493(1)
Mn3 Cl1 2.532(2)
Al1 O21 1.801(2)
Al1 O31 1.806(2)
Al1 C1 1.972(3)
Al1 C2 1.972(3)
O10 C13 1.443(4)
O10 C12 1.446(4)
O11 C11 1.436(3)
O20 C23 1.440(4)
O20 C22 1.450(4)
O21 C21 1.432(4)
O30 C33 1.429(4)
O30 C32 1.439(4)
O31 C31 1.439(4)
O40 C41 1.448(4)
O40 C44 1.460(4)
O50 C54 1.455(4)
O50 C51 1.458(4)
C1 H1A 0.9800
C1 H1B 0.9800
C1 H1C 0.9800
C2 H2A 0.9800
C2 H2B 0.9800
C2 H2C 0.9800
C31 C32 1.507(5)
C31 H31A 0.9900
C31 H31B 0.9900
C32 H32A 0.9900
C32 H32B 0.9900
C33 H33A 0.9800
C33 H33B 0.9800
C33 H33C 0.9800
C11 C12 1.504(4)
C11 H11A 0.9900
C11 H11B 0.9900
C12 H12A 0.9900
C12 H12B 0.9900
C13 H13A 0.9800
C13 H13B 0.9800
C13 H13C 0.9800
C21 C22 1.505(4)
C21 H21A 0.9900
C21 H21B 0.9900
C22 H22A 0.9900
C22 H22B 0.9900
C23 H23A 0.9800
C23 H23B 0.9800
C23 H23C 0.9800
C51 C52 1.512(5)
C51 H51A 0.9900
C51 H51B 0.9900
C52 C53 1.528(5)
C52 H52A 0.9900
C52 H52B 0.9900
C53 C54 1.502(5)
C53 H53A 0.9900
C53 H53B 0.9900
C54 H54A 0.9900
C54 H54B 0.9900
C41 C42 1.507(5)
C41 H41A 0.9900
C41 H41B 0.9900
C42 C43 1.498(5)
C42 H42A 0.9900
C42 H42B 0.9900
C43 C44 1.491(5)
C43 H43A 0.9900
C43 H43B 0.9900
C44 H44A 0.9900
C44 H44B 0.9900
